data_7226818
loop_
_publ_author_name
'Zhang, Zhi-Hui'
'Yang, Xu-Sheng'
'Zhang, Qing-Qing'
'Wang, Liang'
'He, Ming-Yang'
'Chen, Qun'
'huang, Xian-Feng'

_publ_section_title
;
 Structure-Induced Catalysis Enhancement of Cu-Amino Catalysts for Rapidly
 Selective Oxidation of Sulfides in the Presence of H2O2
;
_journal_name_full 'RSC Adv.'
_journal_paper_doi 10.1039/C6RA22393A
_journal_year 2016
_chemical_absolute_configuration syn
_chemical_formula_moiety 'C13 H20 Cu N2 O5, 2(H2 O)'
_chemical_formula_sum 'C13 H24 Cu N2 O7'
_chemical_formula_weight 383.88
_space_group_crystal_system monoclinic
_space_group_IT_number 4
_space_group_name_Hall 'P 2yb'
_space_group_name_H-M_alt 'P 1 21 1'
_symmetry_space_group_name_Hall 'P 2yb'
_symmetry_space_group_name_H-M 'P 1 21 1'
_atom_sites_solution_hydrogens mixed
_audit_creation_method SHELXL-2014/6
_audit_update_record
;
2016-07-10 deposited with the CCDC.
2016-10-18 downloaded from the CCDC.
;
_cell_angle_alpha 90
_cell_angle_beta 93.652(4)
_cell_angle_gamma 90
_cell_formula_units_Z 2
_cell_length_a 7.2507(16)
_cell_length_b 16.263(4)
_cell_length_c 7.3756(16)
_cell_measurement_reflns_used 4387
_cell_measurement_temperature 296(2)
_cell_measurement_theta_max 30.18
_cell_measurement_theta_min 2.50
_cell_volume 868.0(3)
_computing_cell_refinement 'Bruker SAINT'
_computing_data_collection 'Bruker APEX2'
_computing_data_reduction 'Bruker SAINT'
_computing_molecular_graphics 'Bruker SHELXTL'
_computing_publication_material 'Bruker SHELXTL'
_computing_structure_refinement 'SHELXL-2014/6 (Sheldrick, 2014)'
_computing_structure_solution 'SHELXS-97 (Sheldrick, 2008)'
_diffrn_ambient_temperature 296(2)
_diffrn_measured_fraction_theta_full 0.997
_diffrn_measured_fraction_theta_max 0.997
_diffrn_measurement_device_type 'Bruker APEX-II CCD'
_diffrn_measurement_method '\f and \w scans'
_diffrn_radiation_type MoK\a
_diffrn_radiation_wavelength 0.71073
_diffrn_reflns_av_R_equivalents 0.0173
_diffrn_reflns_av_unetI/netI 0.0348
_diffrn_reflns_Laue_measured_fraction_full 0.997
_diffrn_reflns_Laue_measured_fraction_max 0.997
_diffrn_reflns_limit_h_max 8
_diffrn_reflns_limit_h_min -8
_diffrn_reflns_limit_k_max 14
_diffrn_reflns_limit_k_min -19
_diffrn_reflns_limit_l_max 8
_diffrn_reflns_limit_l_min -8
_diffrn_reflns_number 5000
_diffrn_reflns_point_group_measured_fraction_full 0.761
_diffrn_reflns_point_group_measured_fraction_max 0.759
_diffrn_reflns_theta_full 25.242
_diffrn_reflns_theta_max 25.495
_diffrn_reflns_theta_min 2.505
_exptl_absorpt_coefficient_mu 1.293
_exptl_absorpt_correction_T_max 0.8101
_exptl_absorpt_correction_T_min 0.7640
_exptl_absorpt_correction_type multi-scan
_exptl_absorpt_process_details SADABS
_exptl_crystal_colour BLUE
_exptl_crystal_density_diffrn 1.469
_exptl_crystal_description BLOCK
_exptl_crystal_F_000 402
_exptl_crystal_size_max 0.220
_exptl_crystal_size_mid 0.190
_exptl_crystal_size_min 0.170
_refine_diff_density_max 0.224
_refine_diff_density_min -0.245
_refine_diff_density_rms 0.070
_refine_ls_abs_structure_details
; 
 Flack x determined using 747 quotients [(I+)-(I-)]/[(I+)+(I-)] 
 (Parsons, Flack and Wagner, Acta Cryst. B69 (2013) 249-259). 
;
_refine_ls_abs_structure_Flack 0.038(8)
_refine_ls_extinction_method none
_refine_ls_goodness_of_fit_ref 0.844
_refine_ls_hydrogen_treatment constr
_refine_ls_matrix_type full
_refine_ls_number_parameters 211
_refine_ls_number_reflns 2455
_refine_ls_number_restraints 1
_refine_ls_restrained_S_all 0.844
_refine_ls_R_factor_all 0.0224
_refine_ls_R_factor_gt 0.0210
_refine_ls_shift/su_max 0.000
_refine_ls_shift/su_mean 0.000
_refine_ls_structure_factor_coef Fsqd
_refine_ls_weighting_details 'w=1/[\s^2^(Fo^2^)+(0.0584P)^2^+0.6370P] where P=(Fo^2^+2Fc^2^)/3'
_refine_ls_weighting_scheme calc
_refine_ls_wR_factor_gt 0.0616
_refine_ls_wR_factor_ref 0.0762
_reflns_Friedel_coverage 0.467
_reflns_Friedel_fraction_full 0.506
_reflns_Friedel_fraction_max 0.502
_reflns_number_gt 2404
_reflns_number_total 2455
_reflns_threshold_expression 'I > 2\s(I)'
_cod_data_source_file c6ra22393a2.cif
_cod_data_source_block 2
_cod_database_code 7226818
_shelx_space_group_comment
; 
The symmetry employed for this shelxl refinement is uniquely defined 
by the following loop, which should always be used as a source of 
symmetry information in preference to the above space-group names. 
They are only intended as comments. 
;
_shelx_estimated_absorpt_t_min 0.764
_shelx_estimated_absorpt_t_max 0.810
_shelxl_version_number 2014/6

loop_
_space_group_symop_operation_xyz
'x, y, z'
'-x, y+1/2, -z'

loop_
_atom_site_label
_atom_site_type_symbol
_atom_site_fract_x
_atom_site_fract_y
_atom_site_fract_z
_atom_site_U_iso_or_equiv
_atom_site_adp_type
_atom_site_occupancy
_atom_site_site_symmetry_order
_atom_site_calc_flag
_atom_site_refinement_flags_posn
_atom_site_refinement_flags_adp
Cu1 Cu 0.43931(5) 1.11345(3) 0.45217(5) 0.02438(14) Uani 1 1 d . .
N1 N 0.5908(4) 0.7247(2) 0.6682(5) 0.0264(7) Uani 1 1 d . .
N2 N 0.4199(4) 1.0051(2) 0.5837(4) 0.0231(6) Uani 1 1 d . .
H2 H 0.4464 1.0097 0.7041 0.035 Uiso 1 1 d R U
O1 O 0.2008(4) 1.0818(2) 0.3382(4) 0.0364(7) Uani 1 1 d . .
O2 O -0.0283(5) 0.9925(3) 0.3418(5) 0.0463(10) Uani 1 1 d . .
O3 O 0.6351(5) 1.0716(2) 0.2412(4) 0.0469(9) Uani 1 1 d . .
H3A H 0.7333 1.0489 0.2714 0.070 Uiso 1 1 d R U
H3B H 0.6018 1.0784 0.1339 0.070 Uiso 1 1 d R U
O4 O 0.6367(4) 1.1587(2) 0.6177(4) 0.0336(7) Uani 1 1 d . .
O5 O 0.5830(5) 1.0964(2) 0.8775(4) 0.0427(9) Uani 1 1 d . .
O6 O 0.1163(6) 0.3226(3) 0.6672(6) 0.0654(12) Uani 1 1 d . .
H6C H 0.0692 0.2943 0.5848 0.098 Uiso 1 1 d R U
H6D H 0.1081 0.3729 0.6650 0.098 Uiso 1 1 d R U
O7 O 0.9305(6) 0.2245(3) 0.4003(7) 0.0681(13) Uani 1 1 d . .
H7A H 0.9841 0.2082 0.3125 0.102 Uiso 1 1 d R U
H7B H 0.8427 0.2564 0.3951 0.102 Uiso 1 1 d R U
C1 C 0.5586(5) 0.7952(3) 0.5779(5) 0.0277(8) Uani 1 1 d . .
H1 H 0.5101 0.7921 0.4583 0.033 Uiso 1 1 calc R U
C2 C 0.5929(5) 0.8724(3) 0.6512(5) 0.0267(8) Uani 1 1 d . .
C3 C 0.6656(6) 0.8760(3) 0.8304(6) 0.0338(9) Uani 1 1 d . .
H3 H 0.6935 0.9265 0.8844 0.041 Uiso 1 1 calc R U
C4 C 0.6959(7) 0.8041(3) 0.9276(6) 0.0374(10) Uani 1 1 d . .
H4 H 0.7397 0.8055 1.0488 0.045 Uiso 1 1 calc R U
C5 C 0.6595(6) 0.7299(3) 0.8401(6) 0.0326(9) Uani 1 1 d . .
H5 H 0.6841 0.6814 0.9042 0.039 Uiso 1 1 calc R U
C6 C 0.5687(5) 0.9483(3) 0.5335(5) 0.0290(9) Uani 1 1 d . .
H6A H 0.6846 0.9782 0.5391 0.035 Uiso 1 1 calc R U
H6B H 0.5428 0.9310 0.4086 0.035 Uiso 1 1 calc R U
C7 C 0.2303(5) 0.9714(3) 0.5543(6) 0.0295(9) Uani 1 1 d . .
H7 H 0.2398 0.9135 0.5198 0.035 Uiso 1 1 calc R U
C8 C 0.1272(5) 1.0176(3) 0.3971(6) 0.0309(9) Uani 1 1 d . .
C9 C 0.1177(6) 0.9765(4) 0.7253(7) 0.0483(14) Uani 1 1 d . .
H9 H -0.0061 0.9557 0.6893 0.058 Uiso 1 1 calc R U
C10 C 0.1946(9) 0.9212(5) 0.8796(8) 0.070(2) Uani 1 1 d . .
H10A H 0.1131 0.9224 0.9772 0.106 Uiso 1 1 calc R U
H10B H 0.3146 0.9405 0.9225 0.106 Uiso 1 1 calc R U
H10C H 0.2042 0.8658 0.8359 0.106 Uiso 1 1 calc R U
C11 C 0.0928(9) 1.0636(5) 0.7893(8) 0.071(2) Uani 1 1 d . .
H11A H 0.0450 1.0968 0.6894 0.106 Uiso 1 1 calc R U
H11B H 0.2098 1.0852 0.8352 0.106 Uiso 1 1 calc R U
H11C H 0.0078 1.0643 0.8838 0.106 Uiso 1 1 calc R U
C12 C 0.6539(6) 1.1524(3) 0.7903(6) 0.0294(9) Uani 1 1 d . .
C13 C 0.7643(8) 1.2187(4) 0.8884(7) 0.0510(13) Uani 1 1 d . .
H13A H 0.8009 1.2006 1.0092 0.077 Uiso 1 1 calc R U
H13B H 0.6902 1.2675 0.8945 0.077 Uiso 1 1 calc R U
H13C H 0.8723 1.2306 0.8243 0.077 Uiso 1 1 calc R U

loop_
_atom_site_aniso_label
_atom_site_aniso_U_11
_atom_site_aniso_U_22
_atom_site_aniso_U_33
_atom_site_aniso_U_23
_atom_site_aniso_U_13
_atom_site_aniso_U_12
Cu1 0.0281(2) 0.0178(2) 0.0266(2) 0.0024(2) -0.00309(14) -0.0013(2)
N1 0.0301(16) 0.0196(18) 0.0296(16) -0.0009(13) 0.0011(13) 0.0003(14)
N2 0.0225(15) 0.0198(16) 0.0266(16) 0.0023(13) -0.0008(12) -0.0006(13)
O1 0.0364(15) 0.0326(17) 0.0386(16) 0.0113(12) -0.0114(12) -0.0056(13)
O2 0.0312(17) 0.048(2) 0.057(2) 0.0159(18) -0.0164(15) -0.0107(16)
O3 0.0513(19) 0.065(2) 0.0255(14) 0.0108(15) 0.0094(13) 0.0229(18)
O4 0.0389(16) 0.0331(17) 0.0276(15) 0.0042(13) -0.0072(11) -0.0073(14)
O5 0.0598(18) 0.043(3) 0.0244(13) 0.0024(13) -0.0022(12) -0.0153(17)
O6 0.081(3) 0.060(3) 0.055(2) 0.005(2) -0.006(2) 0.007(2)
O7 0.060(3) 0.060(3) 0.085(3) 0.004(3) 0.012(2) -0.007(2)
C1 0.032(2) 0.023(2) 0.0273(18) 0.0023(16) -0.0023(15) 0.0030(16)
C2 0.0261(18) 0.023(2) 0.032(2) 0.0024(16) 0.0041(15) 0.0027(16)
C3 0.040(2) 0.022(2) 0.038(2) -0.0055(17) -0.0045(17) -0.0017(18)
C4 0.048(2) 0.032(2) 0.031(2) -0.0038(18) -0.0080(18) 0.002(2)
C5 0.042(2) 0.023(2) 0.032(2) 0.0038(17) -0.0038(17) 0.0044(18)
C6 0.030(2) 0.020(2) 0.036(2) 0.0019(16) 0.0006(17) -0.0002(16)
C7 0.0244(18) 0.025(2) 0.039(2) 0.0044(17) -0.0047(16) -0.0025(16)
C8 0.028(2) 0.030(2) 0.034(2) 0.0011(17) -0.0028(16) -0.0011(17)
C9 0.027(2) 0.072(4) 0.046(3) 0.019(3) 0.0030(19) 0.000(2)
C10 0.058(3) 0.098(6) 0.057(3) 0.039(4) 0.016(3) 0.008(4)
C11 0.061(4) 0.098(6) 0.055(3) -0.001(3) 0.023(3) 0.032(4)
C12 0.030(2) 0.027(2) 0.031(2) -0.0042(18) -0.0009(16) 0.0015(18)
C13 0.063(3) 0.048(3) 0.041(3) -0.012(2) -0.004(2) -0.017(3)

loop_
_atom_type_symbol
_atom_type_description
_atom_type_scat_dispersion_real
_atom_type_scat_dispersion_imag
_atom_type_scat_source
C C 0.0033 0.0016 'International Tables Vol C Tables 4.2.6.8 and 6.1.1.4'
H H 0.0000 0.0000 'International Tables Vol C Tables 4.2.6.8 and 6.1.1.4'
N N 0.0061 0.0033 'International Tables Vol C Tables 4.2.6.8 and 6.1.1.4'
O O 0.0106 0.0060 'International Tables Vol C Tables 4.2.6.8 and 6.1.1.4'
Cu Cu 0.3201 1.2651 'International Tables Vol C Tables 4.2.6.8 and 6.1.1.4'

loop_
_geom_angle_atom_site_label_1
_geom_angle_atom_site_label_2
_geom_angle_atom_site_label_3
_geom_angle
_geom_angle_site_symmetry_1
_geom_angle_site_symmetry_3
O1 Cu1 O4 164.00(14) . .
O1 Cu1 N2 83.67(12) . .
O4 Cu1 N2 95.64(13) . .
O1 Cu1 N1 88.77(13) . 2_656
O4 Cu1 N1 89.55(14) . 2_656
N2 Cu1 N1 169.33(13) . 2_656
O1 Cu1 O3 101.62(14) . .
O4 Cu1 O3 94.32(14) . .
N2 Cu1 O3 97.62(13) . .
N1 Cu1 O3 91.27(13) 2_656 .
C5 N1 C1 117.5(4) . .
C5 N1 Cu1 119.8(3) . 2_646
C1 N1 Cu1 122.5(3) . 2_646
C7 N2 C6 114.5(3) . .
C7 N2 Cu1 110.1(2) . .
C6 N2 Cu1 110.4(2) . .
C7 N2 H2 108.2 . .
C6 N2 H2 100.7 . .
Cu1 N2 H2 112.6 . .
C8 O1 Cu1 117.0(3) . .
Cu1 O3 H3A 121.1 . .
Cu1 O3 H3B 117.4 . .
H3A O3 H3B 121.4 . .
C12 O4 Cu1 127.7(3) . .
H6C O6 H6D 121.3 . .
H7A O7 H7B 124.9 . .
N1 C1 C2 124.2(4) . .
N1 C1 H1 117.9 . .
C2 C1 H1 117.9 . .
C1 C2 C3 117.2(4) . .
C1 C2 C6 120.3(4) . .
C3 C2 C6 122.3(4) . .
C4 C3 C2 119.7(4) . .
C4 C3 H3 120.1 . .
C2 C3 H3 120.1 . .
C3 C4 C5 118.4(4) . .
C3 C4 H4 120.8 . .
C5 C4 H4 120.8 . .
N1 C5 C4 123.0(4) . .
N1 C5 H5 118.5 . .
C4 C5 H5 118.5 . .
N2 C6 C2 115.1(3) . .
N2 C6 H6A 108.5 . .
C2 C6 H6A 108.5 . .
N2 C6 H6B 108.5 . .
C2 C6 H6B 108.5 . .
H6A C6 H6B 107.5 . .
N2 C7 C8 109.4(3) . .
N2 C7 C9 113.2(4) . .
C8 C7 C9 109.4(4) . .
N2 C7 H7 108.2 . .
C8 C7 H7 108.2 . .
C9 C7 H7 108.2 . .
O2 C8 O1 123.6(4) . .
O2 C8 C7 118.4(4) . .
O1 C8 C7 117.9(3) . .
C11 C9 C10 111.4(6) . .
C11 C9 C7 112.6(5) . .
C10 C9 C7 112.9(5) . .
C11 C9 H9 106.4 . .
C10 C9 H9 106.4 . .
C7 C9 H9 106.4 . .
C9 C10 H10A 109.5 . .
C9 C10 H10B 109.5 . .
H10A C10 H10B 109.5 . .
C9 C10 H10C 109.5 . .
H10A C10 H10C 109.5 . .
H10B C10 H10C 109.5 . .
C9 C11 H11A 109.5 . .
C9 C11 H11B 109.5 . .
H11A C11 H11B 109.5 . .
C9 C11 H11C 109.5 . .
H11A C11 H11C 109.5 . .
H11B C11 H11C 109.5 . .
O5 C12 O4 123.9(4) . .
O5 C12 C13 120.1(4) . .
O4 C12 C13 116.0(4) . .
C12 C13 H13A 109.5 . .
C12 C13 H13B 109.5 . .
H13A C13 H13B 109.5 . .
C12 C13 H13C 109.5 . .
H13A C13 H13C 109.5 . .
H13B C13 H13C 109.5 . .

loop_
_geom_bond_atom_site_label_1
_geom_bond_atom_site_label_2
_geom_bond_distance
_geom_bond_site_symmetry_2
Cu1 O1 1.943(3) .
Cu1 O4 1.964(3) .
Cu1 N2 2.021(3) .
Cu1 N1 2.021(3) 2_656
Cu1 O3 2.277(3) .
N1 C5 1.335(5) .
N1 C1 1.340(6) .
N1 Cu1 2.021(3) 2_646
N2 C7 1.483(5) .
N2 C6 1.485(5) .
N2 H2 0.9001 .
O1 C8 1.263(5) .
O2 C8 1.244(5) .
O3 H3A 0.8199 .
O3 H3B 0.8200 .
O4 C12 1.276(5) .
O5 C12 1.244(6) .
O6 H6C 0.8201 .
O6 H6D 0.8201 .
O7 H7A 0.8200 .
O7 H7B 0.8199 .
C1 C2 1.383(6) .
C1 H1 0.9300 .
C2 C3 1.392(6) .
C2 C6 1.512(6) .
C3 C4 1.381(7) .
C3 H3 0.9300 .
C4 C5 1.386(7) .
C4 H4 0.9300 .
C5 H5 0.9300 .
C6 H6A 0.9700 .
C6 H6B 0.9700 .
C7 C8 1.535(6) .
C7 C9 1.547(6) .
C7 H7 0.9800 .
C9 C11 1.508(10) .
C9 C10 1.528(8) .
C9 H9 0.9800 .
C10 H10A 0.9600 .
C10 H10B 0.9600 .
C10 H10C 0.9600 .
C11 H11A 0.9600 .
C11 H11B 0.9600 .
C11 H11C 0.9600 .
C12 C13 1.502(7) .
C13 H13A 0.9600 .
C13 H13B 0.9600 .
C13 H13C 0.9600 .

loop_
_geom_hbond_atom_site_label_D
_geom_hbond_atom_site_label_H
_geom_hbond_atom_site_label_A
_geom_hbond_distance_DH
_geom_hbond_distance_HA
_geom_hbond_distance_DA
_geom_hbond_angle_DHA
_geom_hbond_site_symmetry_A
N2 H2 O5 0.90 2.11 2.824(4) 135.8 .
O3 H3A O2 0.82 2.00 2.816(5) 179.1 1_655
O3 H3B O5 0.82 1.91 2.715(4) 167.0 1_554
O6 H6C O7 0.82 1.99 2.811(7) 173.8 1_455
O6 H6D O2 0.82 2.03 2.835(7) 167.6 2_546
O7 H7A O1 0.82 2.59 3.090(6) 121.0 1_645
C1 H1 O4 0.93 2.47 2.960(5) 113.3 2_646
C4 H4 O6 0.93 2.30 3.219(6) 170.9 2_657
C6 H6A O2 0.97 2.62 3.403(5) 137.4 1_655
C13 H13C O6 0.96 2.64 3.544(8) 157.0 1_665

loop_
_geom_torsion_atom_site_label_1
_geom_torsion_atom_site_label_2
_geom_torsion_atom_site_label_3
_geom_torsion_atom_site_label_4
_geom_torsion
_geom_torsion_site_symmetry_1
C5 N1 C1 C2 0.4(6) .
Cu1 N1 C1 C2 -174.1(3) 2_646
N1 C1 C2 C3 0.0(6) .
N1 C1 C2 C6 174.3(4) .
C1 C2 C3 C4 -1.5(6) .
C6 C2 C3 C4 -175.7(4) .
C2 C3 C4 C5 2.6(7) .
C1 N1 C5 C4 0.8(6) .
Cu1 N1 C5 C4 175.4(4) 2_646
C3 C4 C5 N1 -2.3(7) .
C7 N2 C6 C2 -67.1(4) .
Cu1 N2 C6 C2 167.9(3) .
C1 C2 C6 N2 115.2(4) .
C3 C2 C6 N2 -70.8(5) .
C6 N2 C7 C8 -110.8(4) .
Cu1 N2 C7 C8 14.4(4) .
C6 N2 C7 C9 126.9(4) .
Cu1 N2 C7 C9 -107.9(4) .
Cu1 O1 C8 O2 176.8(4) .
Cu1 O1 C8 C7 1.0(5) .
N2 C7 C8 O2 173.3(4) .
C9 C7 C8 O2 -62.2(6) .
N2 C7 C8 O1 -10.7(5) .
C9 C7 C8 O1 113.9(5) .
N2 C7 C9 C11 60.7(5) .
C8 C7 C9 C11 -61.6(5) .
N2 C7 C9 C10 -66.7(6) .
C8 C7 C9 C10 171.0(5) .
Cu1 O4 C12 O5 23.6(6) .
Cu1 O4 C12 C13 -155.2(4) .
